data_4020366
loop_
_publ_author_name
'Weiming Luo'
'Qian-sheng Yu'
'Harold W. Holloway'
'Damon Parrish'
'Nigel H. Greig'
'Arnold Brossi'

_journal_name_full 'Journal of Organic Chemistry'
_journal_page_first 6171
_journal_page_last 6176
_journal_paper_doi 10.1021/jo0503052
_journal_volume 70
_journal_year 2005
_chemical_formula_moiety 'C18 H18 O4'
_chemical_formula_sum 'C18 H18 O4'
_chemical_formula_weight 298.32
_space_group_IT_number 14
_symmetry_cell_setting monoclinic
_symmetry_space_group_name_Hall '-P 2ybc'
_symmetry_space_group_name_H-M 'P 1 21/c 1'
_cell_angle_alpha 90.00
_cell_angle_beta 100.941(2)
_cell_angle_gamma 90.00
_cell_formula_units_Z 4
_cell_length_a 13.0355(19)
_cell_length_b 13.636(2)
_cell_length_c 8.6759(12)
_cell_measurement_temperature 103(2)
_cell_volume 1514.1(4)
_diffrn_ambient_temperature 103(2)
_exptl_crystal_density_diffrn 1.309
_cod_depositor_comments
;
The following automatic conversions were performed:
'_symmetry_cell_setting' value 'Monoclinic' changed to 'monoclinic'
according to '/home/saulius/struct/CIF-dictionaries/cif_core.dic'
dictionary named 'cif_core.dic' version 2.4.1 from 2010-06-29.

Automatic conversion script
Id: cif_fix_enum 1527 2010-12-29 10:47:43Z saulius 
;
_cod_original_sg_symbol_H-M 'P 21/c'
_cod_database_code 4020366

loop_
_symmetry_equiv_pos_as_xyz
'x, y, z'
'-x, y+1/2, -z+1/2'
'-x, -y, -z'
'x, -y-1/2, z-1/2'

loop_
_atom_site_label
_atom_site_type_symbol
_atom_site_fract_x
_atom_site_fract_y
_atom_site_fract_z
_atom_site_U_iso_or_equiv
_atom_site_adp_type
_atom_site_occupancy
_atom_site_symmetry_multiplicity
_atom_site_calc_flag
_atom_site_refinement_flags
_atom_site_disorder_assembly
_atom_site_disorder_group
O1 O -0.27805(7) 0.49489(7) 0.27732(10) 0.0178(2) Uani 1 1 d . . .
C1' C -0.07878(10) 0.38272(9) 0.59374(13) 0.0132(2) Uani 1 1 d . . .
O2A O -0.23855(7) 0.45321(7) 0.04883(10) 0.0198(2) Uani 1 1 d . . .
O2'A O -0.19267(7) 0.43983(7) 0.75803(10) 0.0203(2) Uani 1 1 d . . .
H2'A H -0.1980 0.4407 0.8530 0.030 Uiso 1 1 calc R . .
C2' C -0.09592(10) 0.40524(9) 0.74522(14) 0.0145(2) Uani 1 1 d . . .
C2 C -0.21789(10) 0.44929(9) 0.19051(14) 0.0160(3) Uani 1 1 d . . .
C3' C -0.01657(10) 0.39099(9) 0.87511(14) 0.0154(3) Uani 1 1 d . . .
H3'A H -0.0286 0.4075 0.9766 0.018 Uiso 1 1 calc R . .
C3 C -0.12858(10) 0.39743(9) 0.29477(13) 0.0154(3) Uani 1 1 d . . .
H3A H -0.0636 0.4367 0.3078 0.018 Uiso 1 1 calc R . .
H3B H -0.1158 0.3323 0.2518 0.018 Uiso 1 1 calc R . .
C4' C 0.08046(10) 0.35287(9) 0.85950(14) 0.0148(3) Uani 1 1 d . . .
H4'A H 0.1338 0.3429 0.9492 0.018 Uiso 1 1 calc R . .
C4 C -0.16707(10) 0.38770(9) 0.45141(13) 0.0130(2) Uani 1 1 d . . .
C4A C -0.23561(10) 0.29550(10) 0.44871(15) 0.0176(3) Uani 1 1 d . . .
H4AA H -0.2603 0.2902 0.5482 0.026 Uiso 1 1 calc R . .
H4AB H -0.1944 0.2372 0.4342 0.026 Uiso 1 1 calc R . .
H4AC H -0.2957 0.3003 0.3619 0.026 Uiso 1 1 calc R . .
C5 C -0.23641(10) 0.48030(10) 0.44379(14) 0.0164(3) Uani 1 1 d . . .
H5A H -0.2936 0.4701 0.5025 0.020 Uiso 1 1 calc R . .
H5B H -0.1946 0.5377 0.4885 0.020 Uiso 1 1 calc R . .
C5' C 0.09761(10) 0.32976(9) 0.71025(14) 0.0137(2) Uani 1 1 d . . .
C6' C 0.01826(10) 0.34563(9) 0.57948(13) 0.0137(2) Uani 1 1 d . . .
H6'A H 0.0311 0.3306 0.4779 0.016 Uiso 1 1 calc R . .
O7' O 0.18828(7) 0.29126(7) 0.67687(10) 0.0161(2) Uani 1 1 d . . .
C8' C 0.27079(10) 0.26755(10) 0.80797(14) 0.0170(3) Uani 1 1 d . . .
H8'A H 0.2472 0.2166 0.8748 0.020 Uiso 1 1 calc R . .
H8'B H 0.2918 0.3265 0.8729 0.020 Uiso 1 1 calc R . .
C9' C 0.36039(10) 0.23039(10) 0.73816(14) 0.0170(3) Uani 1 1 d . . .
C10' C 0.37665(11) 0.13014(11) 0.72248(16) 0.0232(3) Uani 1 1 d . . .
H10A H 0.3318 0.0843 0.7589 0.028 Uiso 1 1 calc R . .
C11' C 0.45863(12) 0.09695(12) 0.65345(17) 0.0297(3) Uani 1 1 d . . .
H11A H 0.4698 0.0286 0.6438 0.036 Uiso 1 1 calc R . .
C12' C 0.52372(12) 0.16334(13) 0.59904(17) 0.0293(4) Uani 1 1 d . . .
H12A H 0.5791 0.1406 0.5514 0.035 Uiso 1 1 calc R . .
C13' C 0.50776(11) 0.26332(13) 0.61431(17) 0.0274(3) Uani 1 1 d . . .
H13A H 0.5523 0.3090 0.5768 0.033 Uiso 1 1 calc R . .
C14' C 0.42701(11) 0.29654(11) 0.68419(16) 0.0216(3) Uani 1 1 d . . .
H14A H 0.4170 0.3650 0.6954 0.026 Uiso 1 1 calc R . .

loop_
_atom_site_aniso_label
_atom_site_aniso_U_11
_atom_site_aniso_U_22
_atom_site_aniso_U_33
_atom_site_aniso_U_23
_atom_site_aniso_U_13
_atom_site_aniso_U_12
O1 0.0189(5) 0.0193(5) 0.0151(4) 0.0014(3) 0.0031(4) 0.0034(4)
C1' 0.0145(6) 0.0120(6) 0.0131(5) 0.0010(4) 0.0029(4) -0.0015(4)
O2A 0.0213(5) 0.0238(5) 0.0145(4) 0.0004(3) 0.0040(3) -0.0002(4)
O2'A 0.0185(5) 0.0286(5) 0.0153(4) 0.0017(4) 0.0074(4) 0.0077(4)
C2' 0.0152(6) 0.0136(6) 0.0159(5) 0.0012(4) 0.0062(5) 0.0003(5)
C2 0.0158(6) 0.0154(6) 0.0165(5) 0.0017(4) 0.0026(5) -0.0047(5)
C3' 0.0192(6) 0.0160(6) 0.0120(5) 0.0003(4) 0.0058(5) -0.0005(5)
C3 0.0151(6) 0.0183(6) 0.0129(5) -0.0001(4) 0.0029(4) -0.0002(5)
C4' 0.0159(6) 0.0155(6) 0.0125(5) 0.0008(4) 0.0018(4) -0.0019(5)
C4 0.0125(6) 0.0140(6) 0.0131(5) 0.0013(4) 0.0036(4) 0.0006(4)
C4A 0.0161(6) 0.0168(6) 0.0198(6) 0.0021(5) 0.0033(5) -0.0026(5)
C5 0.0180(6) 0.0172(6) 0.0142(5) 0.0018(4) 0.0033(5) 0.0029(5)
C5' 0.0134(6) 0.0122(5) 0.0157(5) 0.0004(4) 0.0037(4) -0.0007(4)
C6' 0.0154(6) 0.0138(6) 0.0124(5) -0.0009(4) 0.0038(4) -0.0008(4)
O7' 0.0121(4) 0.0224(5) 0.0137(4) -0.0008(3) 0.0018(3) 0.0034(4)
C8' 0.0140(6) 0.0224(7) 0.0140(5) 0.0020(5) 0.0010(5) 0.0022(5)
C9' 0.0134(6) 0.0225(7) 0.0135(5) 0.0000(5) -0.0009(4) 0.0031(5)
C10' 0.0226(7) 0.0224(7) 0.0234(6) -0.0012(5) 0.0012(5) 0.0017(6)
C11' 0.0294(8) 0.0297(8) 0.0280(7) -0.0069(6) 0.0003(6) 0.0112(6)
C12' 0.0192(7) 0.0459(10) 0.0220(6) -0.0046(6) 0.0017(5) 0.0123(6)
C13' 0.0153(7) 0.0413(9) 0.0260(7) 0.0043(6) 0.0051(5) 0.0026(6)
C14' 0.0180(7) 0.0238(7) 0.0229(6) 0.0021(5) 0.0033(5) 0.0031(5)

loop_
_geom_bond_atom_site_label_1
_geom_bond_atom_site_label_2
_geom_bond_distance
_geom_bond_site_symmetry_2
_geom_bond_publ_flag
O1 C2 1.3391(16) . ?
O1 C5 1.4569(14) . ?
C1' C6' 1.3896(17) . ?
C1' C2' 1.4081(16) . ?
C1' C4 1.5213(16) . ?
O2A C2 1.2086(15) . ?
O2'A C2' 1.3707(15) . ?
O2'A H2'A 0.8400 . ?
C2' C3' 1.3911(17) . ?
C2 C3 1.5079(18) . ?
C3' C4' 1.3976(18) . ?
C3' H3'A 0.9500 . ?
C3 C4 1.5411(16) . ?
C3 H3A 0.9900 . ?
C3 H3B 0.9900 . ?
C4' C5' 1.3913(16) . ?
C4' H4'A 0.9500 . ?
C4 C4A 1.5399(17) . ?
C4 C5 1.5469(17) . ?
C4A H4AA 0.9800 . ?
C4A H4AB 0.9800 . ?
C4A H4AC 0.9800 . ?
C5 H5A 0.9900 . ?
C5 H5B 0.9900 . ?
C5' O7' 1.3735(15) . ?
C5' C6' 1.3995(16) . ?
C6' H6'A 0.9500 . ?
O7' C8' 1.4459(14) . ?
C8' C9' 1.5021(18) . ?
C8' H8'A 0.9900 . ?
C8' H8'B 0.9900 . ?
C9' C14' 1.3934(19) . ?
C9' C10' 1.394(2) . ?
C10' C11' 1.396(2) . ?
C10' H10A 0.9500 . ?
C11' C12' 1.384(2) . ?
C11' H11A 0.9500 . ?
C12' C13' 1.389(2) . ?
C12' H12A 0.9500 . ?
C13' C14' 1.387(2) . ?
C13' H13A 0.9500 . ?
C14' H14A 0.9500 . ?

loop_
_cod_related_entry_id
_cod_related_entry_database
_cod_related_entry_code
1 ChemSpider 9544906
